data_7204198
loop_
_publ_author_name
'Choudhury, Amitava'
'Neeraj, S.'
'Natarajan, Srinivasan'
'Rao, C. N. R.'

_publ_section_title
;
 Transformations of two-dimensional layered zinc phosphates to
 three-dimensional and one-dimensional structures
;
_journal_issue 4
_journal_name_full 'Journal of Materials Chemistry'
_journal_page_first 1044
_journal_paper_doi 10.1039/b105899c
_journal_volume 12
_journal_year 2002
_chemical_formula_sum 'C1.5 N O4.5 P Zn'
_chemical_formula_weight 200.36
_chemical_name_systematic
; 
? 
;
_space_group_IT_number 60
_symmetry_cell_setting orthorhombic
_symmetry_space_group_name_Hall '-P 2n 2ab'
_symmetry_space_group_name_H-M 'P b c n'
_atom_sites_solution_hydrogens geom
_atom_sites_solution_primary direct
_atom_sites_solution_secondary difmap
_audit_creation_method SHELXL
_cell_angle_alpha 90.00
_cell_angle_beta 90.00
_cell_angle_gamma 90.00
_cell_formula_units_Z 8
_cell_length_a 22.9824(5)
_cell_length_b 7.6791(3)
_cell_length_c 6.6178(3)
_cell_measurement_temperature 293(2)
_cell_volume 1167.94(7)
_computing_data_collection 'SMART V4.040'
_computing_data_reduction 'SAINT software V4'
_computing_molecular_graphics XP
_computing_structure_refinement 'SHELXL-93 (Sheldrick, 1993)'
_computing_structure_solution 'SHELXS-86 (Sheldrick, 1990)'
_diffrn_ambient_temperature 293(2)
_diffrn_measurement_device 'Siemens CCD-diffractometer'
_diffrn_radiation_monochromator graphite
_diffrn_radiation_source 'fine-focus sealed tube'
_diffrn_radiation_type MoK\a
_diffrn_radiation_wavelength 0.71073
_diffrn_reflns_av_R_equivalents 0.0640
_diffrn_reflns_av_sigmaI/netI 0.0449
_diffrn_reflns_limit_h_max 25
_diffrn_reflns_limit_h_min -23
_diffrn_reflns_limit_k_max 8
_diffrn_reflns_limit_k_min -5
_diffrn_reflns_limit_l_max 7
_diffrn_reflns_limit_l_min -7
_diffrn_reflns_number 4347
_diffrn_reflns_theta_max 23.25
_diffrn_reflns_theta_min 1.77
_exptl_absorpt_coefficient_mu 4.420
_exptl_absorpt_correction_T_max 1.000000
_exptl_absorpt_correction_T_min 0.823248
_exptl_absorpt_correction_type SADABS
_exptl_crystal_colour Transparent
_exptl_crystal_density_diffrn 2.279
_exptl_crystal_description Plate
_exptl_crystal_F_000 776
_exptl_crystal_size_max 0.20
_exptl_crystal_size_mid 0.07
_exptl_crystal_size_min 0.12
_refine_diff_density_max 0.963
_refine_diff_density_min -0.541
_refine_diff_density_rms 0.160
_refine_ls_extinction_coef 0.0054(6)
_refine_ls_extinction_expression Fc^*^=kFc[1+0.001xFc^2^\l^3^/sin(2\q)]^-1/4^
_refine_ls_extinction_method SHELXL
_refine_ls_goodness_of_fit_all 1.230
_refine_ls_goodness_of_fit_obs 1.290
_refine_ls_matrix_type full
_refine_ls_number_parameters 75
_refine_ls_number_reflns 844
_refine_ls_number_restraints 0
_refine_ls_restrained_S_all 1.230
_refine_ls_restrained_S_obs 1.290
_refine_ls_R_factor_all 0.0772
_refine_ls_R_factor_obs 0.0564
_refine_ls_shift/esd_max -0.001
_refine_ls_shift/esd_mean 0.000
_refine_ls_structure_factor_coef Fsqd
_refine_ls_weighting_details 'w=1/[\s^2^(Fo^2^)+(0.0331P)^2^+16.5597P] where P=(Fo^2^+2Fc^2^)/3'
_refine_ls_weighting_scheme calc
_refine_ls_wR_factor_all 0.1285
_refine_ls_wR_factor_obs 0.1188
_reflns_number_observed 671
_reflns_number_total 844
_reflns_observed_criterion >2sigma(I)
_cod_data_source_file b105899c.txt
_cod_data_source_block sad1
_cod_depositor_comments
;
The following automatic conversions were performed:
'_symmetry_cell_setting' value 'Orthorhombic' changed to 'orthorhombic'
according to '/home/saulius/struct/CIF-dictionaries/cif_core.dic'
dictionary named 'cif_core.dic' version 2.4.1 from 2010-06-29.

Automatic conversion script
Id: cif_fix_enum 1527 2010-12-29 10:47:43Z saulius 

The following automatic conversions were performed:

'_refine_ls_weighting_scheme' value 'calc
w=1/[\s^2^(Fo^2^)+(0.0331P)^2^+16.5597P] where P=(Fo^2^+2Fc^2^)/3'
was changed to 'calc'. New tag '_refine_ls_weighting_details' was
created. The value of the new tag was set to
'w=1/[\s^2^(Fo^2^)+(0.0331P)^2^+16.5597P] where P=(Fo^2^+2Fc^2^)/3'.

Automatic conversion script
Id: cif_fix_values 3143 2015-03-26 13:38:13Z robertas 
;
_cod_original_sg_symbol_H-M Pbcn
_cod_original_formula_sum 'C1.50 N O4.50 P Zn'
_cod_database_code 7204198

loop_
_symmetry_equiv_pos_as_xyz
'x, y, z'
'-x+1/2, -y+1/2, z+1/2'
'-x, y, -z+1/2'
'x+1/2, -y+1/2, -z'
'-x, -y, -z'
'x-1/2, y-1/2, -z-1/2'
'x, -y, z-1/2'
'-x-1/2, y-1/2, z'

loop_
_atom_site_aniso_label
_atom_site_aniso_U_11
_atom_site_aniso_U_22
_atom_site_aniso_U_33
_atom_site_aniso_U_23
_atom_site_aniso_U_13
_atom_site_aniso_U_12
Zn1 0.0185(7) 0.0186(6) 0.0135(6) 0.0012(5) -0.0004(5) 0.0001(6)
P1 0.0169(13) 0.0138(13) 0.0150(14) 0.0010(11) 0.0008(12) 0.0010(11)
O1 0.029(4) 0.022(4) 0.020(4) 0.012(4) -0.006(4) -0.007(3)
O2 0.020(4) 0.024(4) 0.018(4) -0.001(3) 0.002(3) 0.004(3)
O3 0.021(4) 0.017(4) 0.015(3) 0.004(3) -0.004(3) -0.006(3)
O4 0.018(4) 0.024(4) 0.027(4) -0.006(3) 0.004(3) 0.005(3)

loop_
_atom_site_label
_atom_site_type_symbol
_atom_site_fract_x
_atom_site_fract_y
_atom_site_fract_z
_atom_site_U_iso_or_equiv
_atom_site_thermal_displace_type
_atom_site_occupancy
_atom_site_calc_flag
_atom_site_refinement_flags
_atom_site_disorder_group
Zn1 Zn 0.73810(5) 0.5054(2) 0.09403(15) 0.0169(4) Uani 1 d . .
P1 P 0.82695(11) 0.7044(3) 0.3405(4) 0.0152(6) Uani 1 d . .
O1 O 0.6879(3) 0.3084(9) 0.1502(10) 0.024(2) Uani 1 d . .
O2 O 0.6830(3) 0.6901(9) 0.0344(10) 0.021(2) Uani 1 d . .
O3 O 0.7820(3) 0.5476(8) 0.3471(10) 0.017(2) Uani 1 d . .
O4 O 0.8881(3) 0.6336(9) 0.3290(10) 0.023(2) Uani 1 d . .
N1 N -0.1034(4) 0.2821(12) 0.3653(14) 0.031(2) Uiso 1 d . .
C2 C 0.0000 0.2770(25) 0.2500 0.051(5) Uiso 1 d S .
O20 O 0.0216(6) 0.2188(19) 0.4861(24) 0.034(4) Uiso 0.50 d P .
C1 C -0.0468(9) 0.2137(28) 0.3786(39) 0.027(8) Uiso 0.52(4) d P .
C1A C -0.0550(9) 0.2053(27) 0.2430(39) 0.020(8) Uiso 0.48(4) d P .

loop_
_atom_type_symbol
_atom_type_description
_atom_type_scat_dispersion_real
_atom_type_scat_dispersion_imag
_atom_type_scat_source
C C 0.0033 0.0016 'International Tables Vol C Tables 4.2.6.8 and 6.1.1.4'
N N 0.0061 0.0033 'International Tables Vol C Tables 4.2.6.8 and 6.1.1.4'
O O 0.0106 0.0060 'International Tables Vol C Tables 4.2.6.8 and 6.1.1.4'
P P 0.1023 0.0942 'International Tables Vol C Tables 4.2.6.8 and 6.1.1.4'
Zn Zn 0.2839 1.4301 'International Tables Vol C Tables 4.2.6.8 and 6.1.1.4'

loop_
_geom_angle_atom_site_label_1
_geom_angle_atom_site_label_2
_geom_angle_atom_site_label_3
_geom_angle
_geom_angle_site_symmetry_1
_geom_angle_site_symmetry_3
_geom_angle_publ_flag
O1 Zn1 O2 102.8(3) . . ?
O1 Zn1 O3 107.7(3) . 7_565 ?
O2 Zn1 O3 108.5(3) . 7_565 ?
O1 Zn1 O3 105.6(3) . . ?
O2 Zn1 O3 112.6(3) . . ?
O3 Zn1 O3 118.5(3) 7_565 . ?
O4 P1 O1 110.8(4) . 8_765 ?
O4 P1 O2 111.8(4) . 2_665 ?
O1 P1 O2 112.3(4) 8_765 2_665 ?
O4 P1 O3 109.6(4) . . ?
O1 P1 O3 105.9(4) 8_765 . ?
O2 P1 O3 106.3(4) 2_665 . ?
P1 O1 Zn1 134.3(4) 8_755 . ?
P1 O2 Zn1 130.8(4) 2_664 . ?
P1 O3 Zn1 121.0(4) . 7_566 ?
P1 O3 Zn1 115.6(4) . . ?
Zn1 O3 Zn1 114.1(3) 7_566 . ?
C1 N1 C1A 36.8(10) . . ?
C1A C2 C1A 133.0(24) . 3 ?
C1A C2 C1 37.7(10) . . ?
C1A C2 C1 121.6(15) 3 . ?
C1A C2 C1 121.6(15) . 3 ?
C1A C2 C1 37.7(10) 3 3 ?
C1 C2 C1 141.0(23) . 3 ?
C1A C2 O20 66.2(12) . 3 ?
C1A C2 O20 101.2(13) 3 3 ?
C1 C2 O20 103.5(12) . 3 ?
C1 C2 O20 65.8(11) 3 3 ?
C1A C2 O20 101.2(13) . . ?
C1A C2 O20 66.2(12) 3 . ?
C1 C2 O20 65.8(11) . . ?
C1 C2 O20 103.5(12) 3 . ?
O20 C2 O20 149.5(17) 3 . ?
C2 O20 C1A 47.9(9) . 3 ?
C2 O20 C1 50.3(9) . . ?
C1A O20 C1 92.5(12) 3 . ?
C1A C1 N1 77.0(22) . . ?
C1A C1 C2 66.7(20) . . ?
N1 C1 C2 121.5(17) . . ?
C1A C1 O20 126.2(25) . . ?
N1 C1 O20 149.3(18) . . ?
C2 C1 O20 63.9(10) . . ?
C1 C1A C2 75.6(21) . . ?
C1 C1A N1 66.2(20) . . ?
C2 C1A N1 120.3(17) . . ?
C1 C1A O20 140.6(25) . 3 ?
C2 C1A O20 65.9(11) . 3 ?
N1 C1A O20 142.5(16) . 3 ?

loop_
_geom_bond_atom_site_label_1
_geom_bond_atom_site_label_2
_geom_bond_distance
_geom_bond_site_symmetry_2
_geom_bond_publ_flag
Zn1 O1 1.938(6) . ?
Zn1 O2 1.942(6) . ?
Zn1 O3 1.963(6) 7_565 ?
Zn1 O3 1.981(6) . ?
P1 O4 1.510(7) . ?
P1 O1 1.530(7) 8_765 ?
P1 O2 1.535(7) 2_665 ?
P1 O3 1.588(6) . ?
O1 P1 1.530(7) 8_755 ?
O2 P1 1.535(7) 2_664 ?
O3 Zn1 1.963(6) 7_566 ?
N1 C1 1.40(2) . ?
N1 C1A 1.50(2) . ?
C2 C1A 1.38(2) . ?
C2 C1A 1.38(2) 3 ?
C2 C1 1.46(2) . ?
C2 C1 1.46(2) 3 ?
C2 O20 1.70(2) 3 ?
C2 O20 1.70(2) . ?
O20 C1A 1.70(3) 3 ?
O20 C1 1.73(3) . ?
C1 C1A 0.92(2) . ?
C1A O20 1.70(3) 3 ?
